data_7001200
loop_
_publ_author_name
'Karotsis, Georgios'
'Stoumpos, Constantinos'
'Collins, Anna'
'White, Fraser'
'Parsons, Simon'
'Slawin, Alexandra M. Z.'
'Papaefstathiou, Giannis S.'
'Brechin, Euan K.'

_publ_section_related_literature
;
?
;
_publ_section_title
;
 Molecular and supramolecular Ni(II) wheels from \a-benzoin oxime
;
_journal_issue 18
_journal_name_full 'Dalton Transactions'
_journal_page_first 3388
_journal_page_last 3390
_journal_paper_doi 10.1039/b902002k
_journal_year 2009
_chemical_compound_source 'Giorgos Karotsis, GK1082'
_chemical_formula_moiety 'C116 H100 N8 Ni6 O20, 2(C4 H10 O)'
_chemical_formula_sum 'C124 H120 N8 Ni6 O22'
_chemical_formula_weight 2426.62
_space_group_IT_number 2
_symmetry_cell_setting triclinic
_symmetry_space_group_name_Hall '-P 1'
_symmetry_space_group_name_H-M 'P -1'
_atom_sites_solution_hydrogens geom
_atom_sites_solution_primary direct
_audit_creation_date 08-04-22
_audit_creation_method CRYSTALS_ver_12.85
_cell_angle_alpha 112.085(2)
_cell_angle_beta 105.280(2)
_cell_angle_gamma 101.909(2)
_cell_formula_units_Z 1
_cell_length_a 11.6358(4)
_cell_length_b 16.1748(5)
_cell_length_c 17.3392(6)
_cell_measurement_reflns_used 7641
_cell_measurement_temperature 150
_cell_measurement_theta_max 26
_cell_measurement_theta_min 2
_cell_volume 2741.43(18)
_computing_cell_refinement 'SAINT (Siemens ,1995)'
_computing_data_collection 'SMART (Siemens, 1993)'
_computing_data_reduction 'SAINT (Siemens ,1995)'
_computing_molecular_graphics 'CAMERON (Watkin et al., 1996)'
_computing_publication_material 'CRYSTALS (Betteridge et al., 2003)'
_computing_structure_refinement 'CRYSTALS (Betteridge et al., 2003)'
_computing_structure_solution 'SIR92 (Altomare et al., 1994)'
_diffrn_ambient_temperature 150
_diffrn_measured_fraction_theta_full 0.996
_diffrn_measured_fraction_theta_max 0.877
_diffrn_measurement_device 'Bruker SMART'
_diffrn_measurement_device_type Area
_diffrn_measurement_method \w
_diffrn_radiation_monochromator graphite
_diffrn_radiation_type 'Mo K\a'
_diffrn_radiation_wavelength 0.71073
_diffrn_reflns_av_R_equivalents 0.059
_diffrn_reflns_limit_h_max 15
_diffrn_reflns_limit_h_min -15
_diffrn_reflns_limit_k_max 22
_diffrn_reflns_limit_k_min -21
_diffrn_reflns_limit_l_max 24
_diffrn_reflns_limit_l_min -22
_diffrn_reflns_number 32324
_diffrn_reflns_theta_full 27.489
_diffrn_reflns_theta_max 30.543
_diffrn_reflns_theta_min 1.900
_diffrn_standards_number 0
_exptl_absorpt_coefficient_mu 1.087
_exptl_absorpt_correction_T_max 0.80
_exptl_absorpt_correction_T_min 0.60
_exptl_absorpt_correction_type multi-scan
_exptl_absorpt_process_details 'SADABS (Siemens, 1996)'
_exptl_crystal_colour 'dark brown'
_exptl_crystal_density_diffrn 1.470
_exptl_crystal_density_method 'not measured'
_exptl_crystal_description block
_exptl_crystal_F_000 1264
_exptl_crystal_recrystallization_method
;
Et~2~O diffusion into MeOH solution.
;
_exptl_crystal_size_max 0.23
_exptl_crystal_size_mid 0.22
_exptl_crystal_size_min 0.21
_refine_diff_density_max 1.84
_refine_diff_density_min -1.10
_refine_ls_extinction_method None
_refine_ls_goodness_of_fit_ref 0.9522
_refine_ls_hydrogen_treatment constr
_refine_ls_matrix_type full
_refine_ls_number_parameters 721
_refine_ls_number_reflns 14734
_refine_ls_number_restraints 12
_refine_ls_R_factor_all 0.1162
_refine_ls_R_factor_gt 0.0728
_refine_ls_shift/su_max 0.000578
_refine_ls_structure_factor_coef Fsqd
_refine_ls_weighting_details
;
Method= Modified Sheldrick
w=1/[\s^2^(F^2^) + ( 0.06P)^2^ + 0.06P]
,where P=(max(Fo^2^,0) + 2Fc^2^)/3
;
_refine_ls_weighting_scheme calc
_refine_ls_wR_factor_all 0.1722
_refine_ls_wR_factor_gt 0.1526
_refine_ls_wR_factor_ref 0.1722
_reflns_limit_h_max 14
_reflns_limit_h_min -15
_reflns_limit_k_max 20
_reflns_limit_k_min -22
_reflns_limit_l_max 24
_reflns_limit_l_min 0
_reflns_number_gt 9397
_reflns_number_total 14737
_reflns_threshold_expression I>2.0\s(I)
_oxford_diffrn_Wilson_B_factor 1.32
_oxford_diffrn_Wilson_scale 19.56
_oxford_refine_ls_r_factor_ref 0.1162
_oxford_refine_ls_scale 0.3133(3)
_oxford_reflns_number_all 14734
_oxford_reflns_threshold_expression_ref I>-10.0\s(I)
_cod_data_source_file b902002k.txt
_cod_data_source_block EB8078
_cod_depositor_comments
;
The following automatic conversions were performed:
'_symmetry_cell_setting' value 'Triclinic' changed to 'triclinic'
according to '/home/saulius/struct/CIF-dictionaries/cif_core.dic'
dictionary named 'cif_core.dic' version 2.4.1 from 2010-06-29.

Automatic conversion script
Id: cif_fix_enum 1527 2010-12-29 10:47:43Z saulius 
;
_cod_original_sg_symbol_H-M 'P -1 '
_cod_database_code 7001200

loop_
_symmetry_equiv_pos_as_xyz
x,y,z
-x,-y,-z

loop_
_atom_site_label
_atom_site_type_symbol
_atom_site_fract_x
_atom_site_fract_y
_atom_site_fract_z
_atom_site_U_iso_or_equiv
_atom_site_occupancy
_atom_site_adp_type
_atom_site_refinement_flags_posn
_atom_site_refinement_flags_adp
_atom_site_refinement_flags_occupancy
_atom_site_disorder_assembly
_atom_site_disorder_group
_oxford_atom_site_special_shape
_atom_site_attached_hydrogens
Ni1 Ni 0.60596(5) 0.42253(4) 0.20112(3) 0.0196 1.0000 Uani . . . . . . .
Ni2 Ni 0.41127(5) 0.46072(4) 0.05748(3) 0.0181 1.0000 Uani . . . . . . .
Ni3 Ni 0.23313(5) 0.51323(4) -0.08116(3) 0.0190 1.0000 Uani . . . . . . .
O4 O 0.5241(3) 0.4936(2) 0.28314(18) 0.0235 1.0000 Uani . . . . . . .
C5 C 0.5951(4) 0.5417(3) 0.3646(3) 0.0228 1.0000 Uani . . . . . . .
C6 C 0.7303(4) 0.5549(3) 0.3901(3) 0.0248 1.0000 Uani . . . . . . .
N7 N 0.7560(4) 0.5024(3) 0.3210(2) 0.0258 1.0000 Uani . . . . . . .
O8 O 0.8716(3) 0.5103(3) 0.3305(2) 0.0338 1.0000 Uani . . . . . . .
C9 C 0.5338(4) 0.5797(3) 0.4286(3) 0.0256 1.0000 Uani . . . . . . .
C10 C 0.4112(5) 0.5780(3) 0.3925(3) 0.0318 1.0000 Uani . . . . . . .
C11 C 0.3422(5) 0.6040(4) 0.4469(3) 0.0379 1.0000 Uani . . . . . . .
C12 C 0.3952(5) 0.6307(4) 0.5371(3) 0.0358 1.0000 Uani . . . . . . .
C13 C 0.5169(5) 0.6330(4) 0.5739(3) 0.0372 1.0000 Uani . . . . . . .
C14 C 0.5868(5) 0.6075(3) 0.5205(3) 0.0281 1.0000 Uani . . . . . . .
C15 C 0.8328(5) 0.6237(4) 0.4781(3) 0.0365 1.0000 Uani . . . . . . .
C16 C 0.8507(5) 0.7187(4) 0.5099(3) 0.0443 1.0000 Uani . . . . . . .
C17 C 0.9521(7) 0.7850(5) 0.5899(4) 0.0693 1.0000 Uani . . . . . . .
C18 C 1.0328(6) 0.7524(7) 0.6356(4) 0.0837 1.0000 Uani . . . . . . .
C19 C 1.0141(7) 0.6577(7) 0.6049(4) 0.0815 1.0000 Uani . . . . . . .
C20 C 0.9154(6) 0.5937(5) 0.5259(4) 0.0537 1.0000 Uani . . . . . . .
O21 O 0.4465(3) 0.3696(2) 0.08795(19) 0.0226 1.0000 Uani . . . . . . .
C22 C 0.3387(4) 0.2871(3) 0.0520(3) 0.0214 1.0000 Uani . . . . . . .
C23 C 0.2378(4) 0.2843(3) -0.0269(3) 0.0213 1.0000 Uani . . . . . . .
N24 N 0.2587(3) 0.3677(2) -0.0261(2) 0.0191 1.0000 Uani . . . . . . .
O25 O 0.1804(3) 0.3830(2) -0.08611(19) 0.0237 1.0000 Uani . . . . . . .
C26 C 0.2841(4) 0.2831(3) 0.1213(3) 0.0279 1.0000 Uani . . . . . . .
C27 C 0.2798(5) 0.2104(4) 0.1453(3) 0.0358 1.0000 Uani . U . . . . .
C28 C 0.2286(5) 0.2066(5) 0.2083(4) 0.0524 1.0000 Uani . U . . . . .
C29 C 0.1811(5) 0.2762(5) 0.2472(3) 0.0526 1.0000 Uani . U . . . . .
C30 C 0.1864(5) 0.3507(5) 0.2248(3) 0.0530 1.0000 Uani . U . . . . .
C31 C 0.2366(5) 0.3527(4) 0.1614(3) 0.0345 1.0000 Uani . . . . . . .
C32 C 0.1346(4) 0.1949(3) -0.0930(3) 0.0228 1.0000 Uani . . . . . . .
C33 C 0.1373(5) 0.1099(3) -0.0889(3) 0.0315 1.0000 Uani . . . . . . .
C34 C 0.0456(5) 0.0232(3) -0.1522(3) 0.0354 1.0000 Uani . . . . . . .
C35 C -0.0497(5) 0.0187(3) -0.2221(3) 0.0354 1.0000 Uani . . . . . . .
C36 C -0.0559(4) 0.1006(3) -0.2276(3) 0.0287 1.0000 Uani . . . . . . .
C37 C 0.0343(4) 0.1880(3) -0.1634(3) 0.0275 1.0000 Uani . . . . . . .
O38 O 0.6261(3) 0.4430(2) -0.03760(18) 0.0215 1.0000 Uani . . . . . . .
C39 C 0.5354(4) 0.3512(3) -0.0996(2) 0.0197 1.0000 Uani . . . . . . .
C40 C 0.4177(4) 0.3613(3) -0.1512(3) 0.0198 1.0000 Uani . . . . . . .
N41 N 0.4311(3) 0.4494(2) -0.1316(2) 0.0185 1.0000 Uani . . . . . . .
O42 O 0.3334(3) 0.4750(2) -0.16490(18) 0.0221 1.0000 Uani . . . . . . .
C43 C 0.5920(4) 0.2958(3) -0.1625(3) 0.0222 1.0000 Uani . . . . . . .
C44 C 0.6450(5) 0.2318(3) -0.1471(3) 0.0299 1.0000 Uani . . . . . . .
C45 C 0.6952(5) 0.1804(4) -0.2054(3) 0.0367 1.0000 Uani . . . . . . .
C46 C 0.6919(5) 0.1932(4) -0.2811(3) 0.0383 1.0000 Uani . . . . . . .
C47 C 0.6415(5) 0.2579(4) -0.2952(3) 0.0388 1.0000 Uani . . . . . . .
C48 C 0.5923(5) 0.3098(3) -0.2377(3) 0.0291 1.0000 Uani . . . . . . .
C49 C 0.3061(4) 0.2769(3) -0.2202(3) 0.0211 1.0000 Uani . . . . . . .
C50 C 0.2976(4) 0.1882(3) -0.2242(3) 0.0255 1.0000 Uani . . . . . . .
C51 C 0.1987(4) 0.1071(3) -0.2909(3) 0.0301 1.0000 Uani . . . . . . .
C52 C 0.1079(5) 0.1126(3) -0.3561(3) 0.0324 1.0000 Uani . . . . . . .
C53 C 0.1153(5) 0.1995(3) -0.3539(3) 0.0317 1.0000 Uani . . . . . . .
C54 C 0.2126(4) 0.2814(3) -0.2869(3) 0.0275 1.0000 Uani . . . . . . .
O55 O 0.4252(3) 0.6914(2) -0.23157(19) 0.0248 1.0000 Uani . . . . . . .
C56 C 0.3814(4) 0.7528(3) -0.1947(3) 0.0256 1.0000 Uani . . . . . . .
C57 C 0.3236(4) 0.7422(3) -0.1316(3) 0.0195 1.0000 Uani . . . . . . .
N58 N 0.3168(3) 0.6610(2) -0.1289(2) 0.0213 1.0000 Uani . . . . . . .
O59 O 0.2717(3) 0.6447(2) -0.07295(18) 0.0231 1.0000 Uani . . . . . . .
C60 C 0.3939(4) 0.8349(3) -0.2153(3) 0.0245 1.0000 Uani . . . . . . .
C61 C 0.4671(5) 0.8424(4) -0.2657(3) 0.0343 1.0000 Uani . . . . . . .
C62 C 0.4854(6) 0.9183(4) -0.2859(3) 0.0414 1.0000 Uani . . . . . . .
C63 C 0.4346(6) 0.9876(4) -0.2554(4) 0.0429 1.0000 Uani . . . . . . .
C64 C 0.3614(5) 0.9807(4) -0.2057(4) 0.0407 1.0000 Uani . . . . . . .
C65 C 0.3401(5) 0.9046(4) -0.1863(3) 0.0331 1.0000 Uani . . . . . . .
C66 C 0.2760(4) 0.8095(3) -0.0751(3) 0.0233 1.0000 Uani . . . . . . .
C67 C 0.1477(5) 0.7879(3) -0.0948(3) 0.0326 1.0000 Uani . . . . . . .
C68 C 0.1011(5) 0.8500(4) -0.0423(4) 0.0399 1.0000 Uani . . . . . . .
C69 C 0.1830(6) 0.9336(4) 0.0296(3) 0.0436 1.0000 Uani . . . . . . .
C70 C 0.3106(6) 0.9559(4) 0.0512(4) 0.0445 1.0000 Uani . . . . . . .
C71 C 0.3586(5) 0.8940(3) -0.0008(3) 0.0335 1.0000 Uani . . . . . . .
O72 O 0.0780(3) 0.4749(2) -0.1951(2) 0.0260 1.0000 Uani . . . . . . .
C73 C -0.0323(5) 0.3940(4) -0.2314(4) 0.0448 1.0000 Uani . . . . . . .
O74 O 0.1217(3) 0.5574(2) -0.0041(2) 0.0292 1.0000 Uani . . . . . . .
C75 C 0.0468(5) 0.6144(4) -0.0173(4) 0.0403 1.0000 Uani . . . . . . .
O76 O 1.2892(6) 0.9594(4) 0.4783(3) 0.0927 1.0000 Uani . . . . . . .
C77 C 1.2256(7) 0.9146(6) 0.5191(4) 0.0697 1.0000 Uani . . . . . . .
C78 C 1.2216(7) 0.8141(6) 0.4867(5) 0.0783 1.0000 Uani . . . . . . .
C79 C 1.3111(9) 1.0562(6) 0.5108(6) 0.0948 1.0000 Uani . . . . . . .
C80 C 1.3749(9) 1.0962(7) 0.4652(6) 0.1148 1.0000 Uani . . . . . . .
H101 H 0.3741 0.5598 0.3315 0.0390 1.0000 Uiso R . . . . . .
H111 H 0.2604 0.6034 0.4225 0.0479 1.0000 Uiso R . . . . . .
H121 H 0.3492 0.6480 0.5720 0.0441 1.0000 Uiso R . . . . . .
H131 H 0.5534 0.6521 0.6347 0.0447 1.0000 Uiso R . . . . . .
H141 H 0.6686 0.6084 0.5457 0.0346 1.0000 Uiso R . . . . . .
H161 H 0.7965 0.7406 0.4797 0.0447 1.0000 Uiso R . . . . . .
H171 H 0.9645 0.8492 0.6117 0.0660 1.0000 Uiso R . . . . . .
H181 H 1.1015 0.7960 0.6878 0.0803 1.0000 Uiso R . . . . . .
H191 H 1.0665 0.6363 0.6359 0.0840 1.0000 Uiso R . . . . . .
H201 H 0.9040 0.5300 0.5040 0.0649 1.0000 Uiso R . . . . . .
H221 H 0.3708 0.2361 0.0273 0.0355 1.0000 Uiso R . . . . . .
H271 H 0.3118 0.1636 0.1184 0.0437 1.0000 Uiso R . . . . . .
H281 H 0.2279 0.1578 0.2239 0.0630 1.0000 Uiso R . . . . . .
H291 H 0.1451 0.2733 0.2875 0.0651 1.0000 Uiso R . . . . . .
H301 H 0.1566 0.3993 0.2522 0.0518 1.0000 Uiso R . . . . . .
H311 H 0.2411 0.4030 0.1468 0.0388 1.0000 Uiso R . . . . . .
H331 H 0.2028 0.1121 -0.0424 0.0369 1.0000 Uiso R . . . . . .
H341 H 0.0497 -0.0305 -0.1466 0.0442 1.0000 Uiso R . . . . . .
H351 H -0.1110 -0.0396 -0.2658 0.0380 1.0000 Uiso R . . . . . .
H361 H -0.1225 0.0970 -0.2745 0.0320 1.0000 Uiso R . . . . . .
H371 H 0.0288 0.2430 -0.1675 0.0320 1.0000 Uiso R . . . . . .
H391 H 0.5134 0.3241 -0.0629 0.0300 1.0000 Uiso R . . . . . .
H441 H 0.6488 0.2242 -0.0965 0.0416 1.0000 Uiso R . . . . . .
H451 H 0.7321 0.1377 -0.1947 0.0518 1.0000 Uiso R . . . . . .
H461 H 0.7232 0.1576 -0.3220 0.0496 1.0000 Uiso R . . . . . .
H471 H 0.6394 0.2664 -0.3455 0.0513 1.0000 Uiso R . . . . . .
H481 H 0.5585 0.3536 -0.2483 0.0389 1.0000 Uiso R . . . . . .
H501 H 0.3614 0.1842 -0.1814 0.0319 1.0000 Uiso R . . . . . .
H511 H 0.1960 0.0489 -0.2913 0.0372 1.0000 Uiso R . . . . . .
H521 H 0.0408 0.0586 -0.3999 0.0330 1.0000 Uiso R . . . . . .
H531 H 0.0532 0.2033 -0.3974 0.0365 1.0000 Uiso R . . . . . .
H541 H 0.2136 0.3390 -0.2866 0.0322 1.0000 Uiso R . . . . . .
H611 H 0.5050 0.7979 -0.2844 0.0435 1.0000 Uiso R . . . . . .
H621 H 0.5337 0.9222 -0.3198 0.0538 1.0000 Uiso R . . . . . .
H631 H 0.4494 1.0393 -0.2683 0.0548 1.0000 Uiso R . . . . . .
H641 H 0.3251 1.0274 -0.1850 0.0521 1.0000 Uiso R . . . . . .
H651 H 0.2892 0.9004 -0.1533 0.0434 1.0000 Uiso R . . . . . .
H671 H 0.0922 0.7309 -0.1442 0.0404 1.0000 Uiso R . . . . . .
H681 H 0.0128 0.8356 -0.0568 0.0546 1.0000 Uiso R . . . . . .
H691 H 0.1517 0.9758 0.0635 0.0589 1.0000 Uiso R . . . . . .
H701 H 0.3660 1.0124 0.1004 0.0490 1.0000 Uiso R . . . . . .
H711 H 0.4454 0.9095 0.0131 0.0372 1.0000 Uiso R . . . . . .
H772 H 1.2719 0.9497 0.5851 0.0802 1.0000 Uiso R . . . . . .
H771 H 1.1372 0.9154 0.5038 0.0801 1.0000 Uiso R . . . . . .
H781 H 1.1800 0.7849 0.5168 0.1203 1.0000 Uiso R . . . . . .
H782 H 1.3084 0.8127 0.4998 0.1199 1.0000 Uiso R . . . . . .
H783 H 1.1735 0.7796 0.4219 0.1201 1.0000 Uiso R . . . . . .
H791 H 1.3638 1.0882 0.5740 0.1021 1.0000 Uiso R . . . . . .
H792 H 1.2282 1.0653 0.5009 0.1022 1.0000 Uiso R . . . . . .
H802 H 1.3972 1.1635 0.4937 0.1549 1.0000 Uiso R . . . . . .
H801 H 1.4490 1.0779 0.4687 0.1550 1.0000 Uiso R . . . . . .
H803 H 1.3190 1.0699 0.4041 0.1548 1.0000 Uiso R . . . . . .
H752 H 0.1022 0.6775 0.0003 0.0720 1.0000 Uiso R . . . . . .
H741 H 0.1809 0.5900 0.0451 0.0535 1.0000 Uiso R . . . . . .
H732 H -0.0149 0.3388 -0.2649 0.0580 1.0000 Uiso R . . . . . .
H733 H -0.0532 0.3903 -0.1827 0.0580 1.0000 Uiso R . . . . . .
H753 H -0.0057 0.6174 0.0175 0.0722 1.0000 Uiso R . . . . . .
H731 H -0.0988 0.4032 -0.2700 0.0584 1.0000 Uiso R . . . . . .
H751 H -0.0063 0.5841 -0.0801 0.0722 1.0000 Uiso R . . . . . .
H81 H 0.9177 0.5332 0.3826 0.0558 1.0000 Uiso R . . . . . .

loop_
_atom_site_aniso_label
_atom_site_aniso_U_11
_atom_site_aniso_U_22
_atom_site_aniso_U_33
_atom_site_aniso_U_23
_atom_site_aniso_U_13
_atom_site_aniso_U_12
Ni1 0.0284(3) 0.0200(3) 0.0167(2) 0.0115(2) 0.0120(2) 0.0095(2)
Ni2 0.0253(3) 0.0158(3) 0.0160(2) 0.0091(2) 0.0095(2) 0.0066(2)
Ni3 0.0258(3) 0.0180(3) 0.0169(2) 0.0102(2) 0.0100(2) 0.0077(2)
O4 0.0313(17) 0.0235(15) 0.0185(13) 0.0109(12) 0.0109(13) 0.0101(13)
C5 0.032(2) 0.023(2) 0.0196(19) 0.0133(17) 0.0134(18) 0.0092(18)
C6 0.028(2) 0.032(2) 0.022(2) 0.0176(18) 0.0136(18) 0.012(2)
N7 0.030(2) 0.029(2) 0.0250(18) 0.0179(16) 0.0119(16) 0.0118(17)
O8 0.0293(18) 0.057(2) 0.0202(15) 0.0209(16) 0.0109(14) 0.0168(17)
C9 0.031(2) 0.027(2) 0.0188(19) 0.0105(17) 0.0104(18) 0.0095(19)
C10 0.046(3) 0.031(3) 0.022(2) 0.0131(19) 0.016(2) 0.012(2)
C11 0.039(3) 0.045(3) 0.036(3) 0.017(2) 0.023(2) 0.019(2)
C12 0.042(3) 0.037(3) 0.031(2) 0.010(2) 0.024(2) 0.016(2)
C13 0.054(3) 0.035(3) 0.025(2) 0.011(2) 0.023(2) 0.014(2)
C14 0.034(3) 0.028(2) 0.025(2) 0.0138(18) 0.0147(19) 0.008(2)
C15 0.030(3) 0.052(3) 0.021(2) 0.011(2) 0.013(2) 0.005(2)
C16 0.046(3) 0.043(3) 0.024(2) 0.005(2) 0.017(2) -0.008(3)
C17 0.067(5) 0.068(5) 0.030(3) -0.006(3) 0.027(3) -0.017(4)
C18 0.029(3) 0.137(8) 0.030(3) 0.008(4) 0.010(3) -0.015(4)
C19 0.048(4) 0.140(8) 0.025(3) 0.012(4) 0.005(3) 0.031(5)
C20 0.045(3) 0.089(5) 0.028(3) 0.020(3) 0.016(2) 0.034(3)
O21 0.0305(16) 0.0182(14) 0.0233(14) 0.0123(12) 0.0130(13) 0.0076(13)
C22 0.027(2) 0.022(2) 0.0209(19) 0.0131(17) 0.0125(17) 0.0092(18)
C23 0.025(2) 0.022(2) 0.0202(19) 0.0103(16) 0.0118(17) 0.0081(17)
N24 0.0256(18) 0.0183(17) 0.0173(15) 0.0117(13) 0.0101(14) 0.0050(14)
O25 0.0296(17) 0.0201(15) 0.0202(14) 0.0095(12) 0.0078(13) 0.0077(13)
C26 0.032(2) 0.030(2) 0.0163(19) 0.0124(17) 0.0044(18) 0.003(2)
C27 0.039(3) 0.040(3) 0.030(2) 0.023(2) 0.014(2) 0.004(2)
C28 0.048(3) 0.065(4) 0.037(3) 0.036(3) 0.009(2) -0.008(3)
C29 0.039(2) 0.078(3) 0.0256(18) 0.020(2) 0.0148(17) -0.006(2)
C30 0.039(2) 0.078(3) 0.0264(18) 0.019(2) 0.0144(17) -0.004(2)
C31 0.030(3) 0.038(3) 0.026(2) 0.010(2) 0.011(2) 0.003(2)
C32 0.032(2) 0.018(2) 0.0203(19) 0.0099(16) 0.0126(18) 0.0068(18)
C33 0.043(3) 0.024(2) 0.026(2) 0.0131(19) 0.011(2) 0.007(2)
C34 0.050(3) 0.025(2) 0.036(3) 0.018(2) 0.018(2) 0.010(2)
C35 0.042(3) 0.024(2) 0.030(2) 0.007(2) 0.012(2) 0.003(2)
C36 0.024(2) 0.030(2) 0.026(2) 0.0108(19) 0.0056(18) 0.0054(19)
C37 0.028(2) 0.024(2) 0.028(2) 0.0132(19) 0.0082(19) 0.0061(19)
O38 0.0303(16) 0.0153(14) 0.0180(13) 0.0077(11) 0.0077(12) 0.0074(12)
C39 0.027(2) 0.019(2) 0.0149(17) 0.0088(15) 0.0090(16) 0.0073(17)
C40 0.028(2) 0.022(2) 0.0165(17) 0.0101(16) 0.0156(17) 0.0101(17)
N41 0.0271(18) 0.0205(17) 0.0142(15) 0.0083(13) 0.0121(14) 0.0139(15)
O42 0.0296(16) 0.0221(15) 0.0195(13) 0.0122(12) 0.0119(12) 0.0099(13)
C43 0.028(2) 0.021(2) 0.0189(18) 0.0094(16) 0.0131(17) 0.0056(17)
C44 0.044(3) 0.029(2) 0.031(2) 0.019(2) 0.022(2) 0.021(2)
C45 0.054(3) 0.035(3) 0.041(3) 0.022(2) 0.028(3) 0.031(3)
C46 0.051(3) 0.039(3) 0.035(3) 0.014(2) 0.029(3) 0.023(3)
C47 0.048(3) 0.051(3) 0.030(2) 0.021(2) 0.024(2) 0.024(3)
C48 0.038(3) 0.034(3) 0.027(2) 0.019(2) 0.018(2) 0.019(2)
C49 0.025(2) 0.021(2) 0.0200(19) 0.0090(16) 0.0101(17) 0.0099(17)
C50 0.032(2) 0.024(2) 0.024(2) 0.0133(18) 0.0109(19) 0.0098(19)
C51 0.033(3) 0.021(2) 0.038(3) 0.015(2) 0.013(2) 0.010(2)
C52 0.034(3) 0.026(2) 0.024(2) 0.0053(18) 0.004(2) 0.006(2)
C53 0.036(3) 0.032(3) 0.024(2) 0.015(2) 0.005(2) 0.008(2)
C54 0.033(2) 0.023(2) 0.025(2) 0.0134(18) 0.0073(19) 0.0059(19)
O55 0.0369(18) 0.0261(16) 0.0227(14) 0.0169(13) 0.0162(14) 0.0148(14)
C56 0.032(2) 0.023(2) 0.0196(19) 0.0114(17) 0.0077(18) 0.0061(19)
C57 0.025(2) 0.020(2) 0.0180(18) 0.0112(16) 0.0099(16) 0.0082(17)
N58 0.030(2) 0.0218(18) 0.0152(15) 0.0124(14) 0.0098(14) 0.0067(15)
O59 0.0371(18) 0.0230(15) 0.0186(13) 0.0137(12) 0.0170(13) 0.0115(13)
C60 0.029(2) 0.023(2) 0.024(2) 0.0153(18) 0.0104(18) 0.0050(18)
C61 0.052(3) 0.032(3) 0.027(2) 0.017(2) 0.021(2) 0.016(2)
C62 0.059(4) 0.039(3) 0.038(3) 0.027(2) 0.026(3) 0.012(3)
C63 0.058(4) 0.035(3) 0.045(3) 0.031(3) 0.018(3) 0.010(3)
C64 0.050(3) 0.036(3) 0.045(3) 0.027(2) 0.016(3) 0.018(3)
C65 0.041(3) 0.035(3) 0.033(2) 0.024(2) 0.013(2) 0.015(2)
C66 0.034(2) 0.021(2) 0.025(2) 0.0168(17) 0.0155(19) 0.0122(19)
C67 0.042(3) 0.025(2) 0.033(2) 0.015(2) 0.017(2) 0.010(2)
C68 0.044(3) 0.043(3) 0.049(3) 0.024(3) 0.028(3) 0.025(3)
C69 0.075(4) 0.041(3) 0.034(3) 0.020(2) 0.032(3) 0.036(3)
C70 0.057(4) 0.033(3) 0.033(3) 0.005(2) 0.010(3) 0.021(3)
C71 0.034(3) 0.029(3) 0.033(2) 0.013(2) 0.008(2) 0.012(2)
O72 0.0254(16) 0.0288(17) 0.0249(15) 0.0144(13) 0.0096(13) 0.0067(13)
C73 0.042(3) 0.044(3) 0.036(3) 0.019(2) 0.003(2) 0.005(3)
O74 0.0416(19) 0.0295(17) 0.0296(16) 0.0192(14) 0.0216(15) 0.0157(15)
C75 0.047(3) 0.043(3) 0.047(3) 0.025(3) 0.030(3) 0.021(3)
O76 0.111(5) 0.071(4) 0.066(3) 0.001(3) 0.057(3) 0.001(3)
C77 0.057(4) 0.099(6) 0.042(4) 0.024(4) 0.021(3) 0.021(4)
C78 0.079(5) 0.092(6) 0.064(5) 0.023(4) 0.035(4) 0.042(5)
C79 0.100(7) 0.088(7) 0.067(5) 0.012(5) 0.044(5) 0.003(5)
C80 0.109(8) 0.128(9) 0.076(6) 0.024(6) 0.054(6) -0.002(6)

loop_
_atom_type_symbol
_atom_type_scat_dispersion_real
_atom_type_scat_dispersion_imag
_atom_type_scat_Cromer_Mann_a1
_atom_type_scat_Cromer_Mann_b1
_atom_type_scat_Cromer_Mann_a2
_atom_type_scat_Cromer_Mann_b2
_atom_type_scat_Cromer_Mann_a3
_atom_type_scat_Cromer_Mann_b3
_atom_type_scat_Cromer_Mann_a4
_atom_type_scat_Cromer_Mann_b4
_atom_type_scat_Cromer_Mann_c
_atom_type_scat_source
C 0.0033 0.0016 2.3100 20.8439 1.0200 10.2075 1.5886 0.5687 0.8650 51.6512 0.2156 'International Tables Vol C 4.2.6.8 and 6.1.1.4'
H 0.0000 0.0000 0.4930 10.5109 0.3229 26.1257 0.1402 3.1424 0.0408 57.7998 0.0030 'International Tables Vol C 4.2.6.8 and 6.1.1.4'
N 0.0061 0.0033 12.2126 0.0057 3.1322 9.8933 2.0125 28.9975 1.1663 0.5826 -11.5290 'International Tables Vol C 4.2.6.8 and 6.1.1.4'
Ni 0.3393 1.1124 12.8376 3.8785 7.2920 0.2565 4.4438 12.1763 2.3800 66.3421 1.0341 'International Tables Vol C 4.2.6.8 and 6.1.1.4'
O 0.0106 0.0060 3.0485 13.2771 2.2868 5.7011 1.5463 0.3239 0.8670 32.9089 0.2508 'International Tables Vol C 4.2.6.8 and 6.1.1.4'

loop_
_geom_angle_atom_site_label_1
_geom_angle_site_symmetry_1
_geom_angle_atom_site_label_2
_geom_angle_site_symmetry_2
_geom_angle_atom_site_label_3
_geom_angle_site_symmetry_3
_geom_angle
_geom_angle_publ_flag
O55 2_665 Ni1 . O42 2_665 167.88(12) yes
O55 2_665 Ni1 . N58 2_665 77.63(13) yes
O42 2_665 Ni1 . N58 2_665 91.19(13) yes
O55 2_665 Ni1 . Ni2 . 128.59(9) yes
O42 2_665 Ni1 . Ni2 . 58.44(8) yes
N58 2_665 Ni1 . Ni2 . 104.52(10) yes
O55 2_665 Ni1 . O4 . 93.63(12) yes
O42 2_665 Ni1 . O4 . 97.42(12) yes
N58 2_665 Ni1 . O4 . 171.19(13) yes
Ni2 . Ni1 . O4 . 81.72(8) yes
O55 2_665 Ni1 . N7 . 90.22(13) yes
O42 2_665 Ni1 . N7 . 87.33(13) yes
N58 2_665 Ni1 . N7 . 101.03(15) yes
Ni2 . Ni1 . N7 . 137.03(11) yes
O4 . Ni1 . N7 . 77.64(14) yes
O55 2_665 Ni1 . O21 . 99.05(12) yes
O42 2_665 Ni1 . O21 . 85.32(11) yes
N58 2_665 Ni1 . O21 . 89.41(13) yes
Ni2 . Ni1 . O21 . 31.28(8) yes
O4 . Ni1 . O21 . 93.11(12) yes
N7 . Ni1 . O21 . 167.35(14) yes
Ni1 . Ni2 . Ni2 2_665 106.12(3) yes
Ni1 . Ni2 . N41 2_665 60.00(11) yes
Ni2 2_665 Ni2 . N41 2_665 65.71(10) yes
Ni1 . Ni2 . O38 2_665 141.64(9) yes
Ni2 2_665 Ni2 . O38 2_665 67.46(9) yes
N41 2_665 Ni2 . O38 2_665 84.62(14) yes
Ni1 . Ni2 . Ni3 . 175.81(2) yes
Ni2 2_665 Ni2 . Ni3 . 70.955(19) yes
N41 2_665 Ni2 . Ni3 . 115.82(11) yes
O38 2_665 Ni2 . Ni3 . 34.73(9) yes
Ni1 . Ni2 . O21 . 35.53(9) yes
Ni2 2_665 Ni2 . O21 . 117.14(10) yes
N41 2_665 Ni2 . O21 . 94.25(14) yes
O38 2_665 Ni2 . O21 . 174.31(13) yes
Ni3 . Ni2 . O21 . 148.37(9) yes
Ni1 . Ni2 . N24 . 121.44(11) yes
Ni2 2_665 Ni2 . N24 . 109.06(10) yes
N41 2_665 Ni2 . N24 . 174.39(14) yes
O38 2_665 Ni2 . N24 . 95.26(14) yes
Ni3 . Ni2 . N24 . 62.69(11) yes
O21 . Ni2 . N24 . 86.41(14) yes
Ni2 . Ni3 . O38 2_665 31.03(8) yes
Ni2 . Ni3 . O25 . 58.61(8) yes
O38 2_665 Ni3 . O25 . 87.85(12) yes
Ni2 . Ni3 . O42 . 89.40(8) yes
O38 2_665 Ni3 . O42 . 98.45(12) yes
O25 . Ni3 . O42 . 93.23(12) yes
Ni2 . Ni3 . O59 . 123.48(9) yes
O38 2_665 Ni3 . O59 . 93.39(12) yes
O25 . Ni3 . O59 . 174.63(12) yes
O42 . Ni3 . O59 . 91.75(11) yes
Ni2 . Ni3 . O72 . 151.29(9) yes
O38 2_665 Ni3 . O72 . 173.86(12) yes
O25 . Ni3 . O72 . 93.06(12) yes
O42 . Ni3 . O72 . 87.57(12) yes
O59 . Ni3 . O72 . 85.16(12) yes
Ni2 . Ni3 . O74 . 96.18(9) yes
O38 2_665 Ni3 . O74 . 86.01(12) yes
O25 . Ni3 . O74 . 90.38(12) yes
O42 . Ni3 . O74 . 174.36(12) yes
O59 . Ni3 . O74 . 84.50(12) yes
O72 . Ni3 . O74 . 87.91(12) yes
Ni1 . O4 . C5 . 115.1(3) yes
O4 . C5 . C6 . 118.5(4) yes
O4 . C5 . C9 . 116.8(4) yes
C6 . C5 . C9 . 124.7(4) yes
C5 . C6 . N7 . 111.7(4) yes
C5 . C6 . C15 . 126.6(4) yes
N7 . C6 . C15 . 121.4(4) yes
C6 . N7 . Ni1 . 116.3(3) yes
C6 . N7 . O8 . 119.6(4) yes
Ni1 . N7 . O8 . 123.8(3) yes
N7 . O8 . H81 . 112.1 no
C5 . C9 . C10 . 117.1(4) yes
C5 . C9 . C14 . 123.9(4) yes
C10 . C9 . C14 . 118.7(4) yes
C9 . C10 . C11 . 120.8(4) yes
C9 . C10 . H101 . 120.1 no
C11 . C10 . H101 . 119.1 no
C10 . C11 . C12 . 119.9(5) yes
C10 . C11 . H111 . 120.5 no
C12 . C11 . H111 . 119.6 no
C11 . C12 . C13 . 119.9(5) yes
C11 . C12 . H121 . 119.0 no
C13 . C12 . H121 . 121.1 no
C12 . C13 . C14 . 120.8(5) yes
C12 . C13 . H131 . 120.1 no
C14 . C13 . H131 . 119.1 no
C9 . C14 . C13 . 119.9(5) yes
C9 . C14 . H141 . 119.8 no
C13 . C14 . H141 . 120.3 no
C6 . C15 . C16 . 119.6(5) yes
C6 . C15 . C20 . 120.8(5) yes
C16 . C15 . C20 . 119.5(5) yes
C15 . C16 . C17 . 120.3(7) yes
C15 . C16 . H161 . 121.3 no
C17 . C16 . H161 . 118.4 no
C16 . C17 . C18 . 118.5(7) yes
C16 . C17 . H171 . 120.6 no
C18 . C17 . H171 . 120.8 no
C17 . C18 . C19 . 121.3(6) yes
C17 . C18 . H181 . 119.0 no
C19 . C18 . H181 . 119.6 no
C18 . C19 . C20 . 119.4(8) yes
C18 . C19 . H191 . 121.1 no
C20 . C19 . H191 . 119.4 no
C15 . C20 . C19 . 120.8(7) yes
C15 . C20 . H201 . 119.4 no
C19 . C20 . H201 . 119.7 no
Ni1 . O21 . Ni2 . 113.19(14) yes
Ni1 . O21 . C22 . 128.9(2) yes
Ni2 . O21 . C22 . 113.0(3) yes
O21 . C22 . C23 . 109.1(3) yes
O21 . C22 . C26 . 112.5(3) yes
C23 . C22 . C26 . 109.9(4) yes
O21 . C22 . H221 . 102.5 no
C23 . C22 . H221 . 107.3 no
C26 . C22 . H221 . 115.2 no
C22 . C23 . N24 . 111.9(4) yes
C22 . C23 . C32 . 120.2(4) yes
N24 . C23 . C32 . 127.9(4) yes
C23 . N24 . Ni2 . 116.1(3) yes
C23 . N24 . O25 . 122.4(3) yes
Ni2 . N24 . O25 . 121.3(3) yes
N24 . O25 . Ni3 . 117.4(2) yes
C22 . C26 . C27 . 121.0(5) yes
C22 . C26 . C31 . 120.1(4) yes
C27 . C26 . C31 . 119.0(5) yes
C26 . C27 . C28 . 120.8(6) yes
C26 . C27 . H271 . 119.1 no
C28 . C27 . H271 . 120.2 no
C27 . C28 . C29 . 119.5(6) yes
C27 . C28 . H281 . 119.3 no
C29 . C28 . H281 . 121.2 no
C28 . C29 . C30 . 120.5(5) yes
C28 . C29 . H291 . 120.1 no
C30 . C29 . H291 . 119.4 no
C29 . C30 . C31 . 119.0(6) yes
C29 . C30 . H301 . 121.1 no
C31 . C30 . H301 . 119.8 no
C26 . C31 . C30 . 121.2(6) yes
C26 . C31 . H311 . 119.5 no
C30 . C31 . H311 . 119.3 no
C23 . C32 . C33 . 119.4(4) yes
C23 . C32 . C37 . 123.5(4) yes
C33 . C32 . C37 . 117.0(4) yes
C32 . C33 . C34 . 121.6(5) yes
C32 . C33 . H331 . 119.1 no
C34 . C33 . H331 . 119.2 no
C33 . C34 . C35 . 119.8(5) yes
C33 . C34 . H341 . 119.0 no
C35 . C34 . H341 . 121.2 no
C34 . C35 . C36 . 120.1(4) yes
C34 . C35 . H351 . 120.5 no
C36 . C35 . H351 . 119.4 no
C35 . C36 . C37 . 120.4(5) yes
C35 . C36 . H361 . 119.5 no
C37 . C36 . H361 . 120.0 no
C32 . C37 . C36 . 121.0(4) yes
C32 . C37 . H371 . 119.2 no
C36 . C37 . H371 . 119.7 no
Ni3 2_665 O38 . Ni2 2_665 114.23(14) yes
Ni3 2_665 O38 . C39 . 130.4(2) yes
Ni2 2_665 O38 . C39 . 114.0(2) yes
O38 . C39 . C40 . 109.4(3) yes
O38 . C39 . C43 . 109.6(3) yes
C40 . C39 . C43 . 111.0(3) yes
O38 . C39 . H391 . 104.8 no
C40 . C39 . H391 . 107.1 no
C43 . C39 . H391 . 114.7 no
C39 . C40 . N41 . 111.9(4) yes
C39 . C40 . C49 . 121.4(4) yes
N41 . C40 . C49 . 126.5(4) yes
C40 . N41 . Ni2 2_665 117.9(3) yes
C40 . N41 . O42 . 121.6(3) yes
Ni2 2_665 N41 . O42 . 120.4(3) yes
N41 . O42 . Ni3 . 114.1(2) yes
N41 . O42 . Ni1 2_665 110.2(2) yes
Ni3 . O42 . Ni1 2_665 112.36(14) yes
C39 . C43 . C44 . 121.3(4) yes
C39 . C43 . C48 . 120.1(4) yes
C44 . C43 . C48 . 118.6(4) yes
C43 . C44 . C45 . 121.2(4) yes
C43 . C44 . H441 . 119.3 no
C45 . C44 . H441 . 119.6 no
C44 . C45 . C46 . 119.7(5) yes
C44 . C45 . H451 . 121.4 no
C46 . C45 . H451 . 119.0 no
C45 . C46 . C47 . 118.9(5) yes
C45 . C46 . H461 . 120.6 no
C47 . C46 . H461 . 120.4 no
C46 . C47 . C48 . 122.0(5) yes
C46 . C47 . H471 . 118.9 no
C48 . C47 . H471 . 119.1 no
C43 . C48 . C47 . 119.6(5) yes
C43 . C48 . H481 . 119.7 no
C47 . C48 . H481 . 120.7 no
C40 . C49 . C50 . 119.6(4) yes
C40 . C49 . C54 . 122.3(4) yes
C50 . C49 . C54 . 117.8(4) yes
C49 . C50 . C51 . 121.2(4) yes
C49 . C50 . H501 . 118.4 no
C51 . C50 . H501 . 120.4 no
C50 . C51 . C52 . 120.3(4) yes
C50 . C51 . H511 . 118.7 no
C52 . C51 . H511 . 121.0 no
C51 . C52 . C53 . 119.4(4) yes
C51 . C52 . H521 . 120.3 no
C53 . C52 . H521 . 120.3 no
C52 . C53 . C54 . 121.1(4) yes
C52 . C53 . H531 . 119.3 no
C54 . C53 . H531 . 119.6 no
C49 . C54 . C53 . 120.2(4) yes
C49 . C54 . H541 . 121.0 no
C53 . C54 . H541 . 118.8 no
Ni1 2_665 O55 . C56 . 113.8(3) yes
O55 . C56 . C57 . 118.8(4) yes
O55 . C56 . C60 . 117.9(4) yes
C57 . C56 . C60 . 123.3(4) yes
C56 . C57 . N58 . 111.8(4) yes
C56 . C57 . C66 . 128.0(4) yes
N58 . C57 . C66 . 120.1(4) yes
C57 . N58 . Ni1 2_665 117.8(3) yes
C57 . N58 . O59 . 117.7(3) yes
Ni1 2_665 N58 . O59 . 124.1(3) yes
N58 . O59 . Ni3 . 118.6(2) yes
C56 . C60 . C61 . 116.6(4) yes
C56 . C60 . C65 . 124.8(4) yes
C61 . C60 . C65 . 118.6(4) yes
C60 . C61 . C62 . 119.8(5) yes
C60 . C61 . H611 . 120.0 no
C62 . C61 . H611 . 120.1 no
C61 . C62 . C63 . 121.2(5) yes
C61 . C62 . H621 . 119.0 no
C63 . C62 . H621 . 119.9 no
C62 . C63 . C64 . 119.5(5) yes
C62 . C63 . H631 . 120.3 no
C64 . C63 . H631 . 120.2 no
C63 . C64 . C65 . 120.1(5) yes
C63 . C64 . H641 . 120.3 no
C65 . C64 . H641 . 119.6 no
C60 . C65 . C64 . 120.7(5) yes
C60 . C65 . H651 . 120.1 no
C64 . C65 . H651 . 119.2 no
C57 . C66 . C67 . 119.8(4) yes
C57 . C66 . C71 . 121.3(4) yes
C67 . C66 . C71 . 118.9(4) yes
C66 . C67 . C68 . 120.7(5) yes
C66 . C67 . H671 . 119.0 no
C68 . C67 . H671 . 120.3 no
C67 . C68 . C69 . 119.9(5) yes
C67 . C68 . H681 . 120.5 no
C69 . C68 . H681 . 119.6 no
C68 . C69 . C70 . 120.5(5) yes
C68 . C69 . H691 . 119.8 no
C70 . C69 . H691 . 119.7 no
C69 . C70 . C71 . 120.2(5) yes
C69 . C70 . H701 . 120.2 no
C71 . C70 . H701 . 119.6 no
C70 . C71 . C66 . 119.9(5) yes
C70 . C71 . H711 . 120.4 no
C66 . C71 . H711 . 119.7 no
Ni3 . O72 . C73 . 123.8(3) yes
O72 . C73 . H732 . 108.5 no
O72 . C73 . H733 . 108.1 no
H732 . C73 . H733 . 111.7 no
O72 . C73 . H731 . 107.2 no
H732 . C73 . H731 . 110.6 no
H733 . C73 . H731 . 110.5 no
Ni3 . O74 . C75 . 123.5(3) yes
Ni3 . O74 . H741 . 97.2 no
C75 . O74 . H741 . 107.6 no
O74 . C75 . H752 . 109.4 no
O74 . C75 . H753 . 109.5 no
H752 . C75 . H753 . 110.7 no
O74 . C75 . H751 . 107.4 no
H752 . C75 . H751 . 110.5 no
H753 . C75 . H751 . 109.2 no
C77 . O76 . C79 . 115.5(6) yes
O76 . C77 . C78 . 110.4(6) yes
O76 . C77 . H772 . 108.6 no
C78 . C77 . H772 . 109.4 no
O76 . C77 . H771 . 109.8 no
C78 . C77 . H771 . 109.0 no
H772 . C77 . H771 . 109.6 no
C77 . C78 . H781 . 109.4 no
C77 . C78 . H782 . 109.4 no
H781 . C78 . H782 . 110.0 no
C77 . C78 . H783 . 108.8 no
H781 . C78 . H783 . 109.5 no
H782 . C78 . H783 . 109.7 no
O76 . C79 . C80 . 112.0(7) yes
O76 . C79 . H791 . 109.1 no
C80 . C79 . H791 . 108.2 no
O76 . C79 . H792 . 107.7 no
C80 . C79 . H792 . 108.8 no
H791 . C79 . H792 . 111.0 no
C79 . C80 . H802 . 109.7 no
C79 . C80 . H801 . 106.6 no
H802 . C80 . H801 . 111.2 no
C79 . C80 . H803 . 108.4 no
H802 . C80 . H803 . 110.3 no
H801 . C80 . H803 . 110.5 no

loop_
_geom_bond_atom_site_label_1
_geom_bond_site_symmetry_1
_geom_bond_atom_site_label_2
_geom_bond_site_symmetry_2
_geom_bond_distance
_geom_bond_publ_flag
Ni1 . O55 2_665 2.089(3) yes
Ni1 . O42 2_665 2.042(3) yes
Ni1 . N58 2_665 2.006(4) yes
Ni1 . Ni2 . 3.2369(8) yes
Ni1 . O4 . 2.046(3) yes
Ni1 . N7 . 2.042(4) yes
Ni1 . O21 . 2.046(3) yes
Ni2 . Ni2 2_665 3.5838(10) yes
Ni2 . N41 2_665 1.839(3) yes
Ni2 . O38 2_665 1.826(3) yes
Ni2 . Ni3 . 3.2300(8) yes
Ni2 . O21 . 1.828(3) yes
Ni2 . N24 . 1.848(3) yes
Ni3 . O38 2_665 2.018(3) yes
Ni3 . O25 . 2.031(3) yes
Ni3 . O42 . 2.090(3) yes
Ni3 . O59 . 2.022(3) yes
Ni3 . O72 . 2.069(3) yes
Ni3 . O74 . 2.134(3) yes
O4 . C5 . 1.256(5) yes
C5 . C6 . 1.462(6) yes
C5 . C9 . 1.485(6) yes
C6 . N7 . 1.333(5) yes
C6 . C15 . 1.485(6) yes
N7 . O8 . 1.284(5) yes
O8 . H81 . 0.808 no
C9 . C10 . 1.389(7) yes
C9 . C14 . 1.397(6) yes
C10 . C11 . 1.396(6) yes
C10 . H101 . 0.930 no
C11 . C12 . 1.374(7) yes
C11 . H111 . 0.931 no
C12 . C13 . 1.377(7) yes
C12 . H121 . 0.915 no
C13 . C14 . 1.391(6) yes
C13 . H131 . 0.924 no
C14 . H141 . 0.931 no
C15 . C16 . 1.370(8) yes
C15 . C20 . 1.386(8) yes
C16 . C17 . 1.401(7) yes
C16 . H161 . 0.925 no
C17 . C18 . 1.384(12) yes
C17 . H171 . 0.925 no
C18 . C19 . 1.365(12) yes
C18 . H181 . 0.928 no
C19 . C20 . 1.372(8) yes
C19 . H191 . 0.914 no
C20 . H201 . 0.919 no
O21 . C22 . 1.419(5) yes
C22 . C23 . 1.529(6) yes
C22 . C26 . 1.515(6) yes
C22 . H221 . 0.975 no
C23 . N24 . 1.314(5) yes
C23 . C32 . 1.469(6) yes
N24 . O25 . 1.327(4) yes
C26 . C27 . 1.382(7) yes
C26 . C31 . 1.388(7) yes
C27 . C28 . 1.390(7) yes
C27 . H271 . 0.933 no
C28 . C29 . 1.382(9) yes
C28 . H281 . 0.925 no
C29 . C30 . 1.393(9) yes
C29 . H291 . 0.916 no
C30 . C31 . 1.382(7) yes
C30 . H301 . 0.939 no
C31 . H311 . 0.935 no
C32 . C33 . 1.410(6) yes
C32 . C37 . 1.399(6) yes
C33 . C34 . 1.384(6) yes
C33 . H331 . 0.936 no
C34 . C35 . 1.376(7) yes
C34 . H341 . 0.920 no
C35 . C36 . 1.379(7) yes
C35 . H351 . 0.933 no
C36 . C37 . 1.388(6) yes
C36 . H361 . 0.938 no
C37 . H371 . 0.932 no
O38 . C39 . 1.425(5) yes
C39 . C40 . 1.503(6) yes
C39 . C43 . 1.522(6) yes
C39 . H391 . 0.955 no
C40 . N41 . 1.299(5) yes
C40 . C49 . 1.483(6) yes
N41 . O42 . 1.352(4) yes
C43 . C44 . 1.382(6) yes
C43 . C48 . 1.404(6) yes
C44 . C45 . 1.390(6) yes
C44 . H441 . 0.922 no
C45 . C46 . 1.395(7) yes
C45 . H451 . 0.934 no
C46 . C47 . 1.368(7) yes
C46 . H461 . 0.940 no
C47 . C48 . 1.378(6) yes
C47 . H471 . 0.928 no
C48 . H481 . 0.930 no
C49 . C50 . 1.392(6) yes
C49 . C54 . 1.400(6) yes
C50 . C51 . 1.385(6) yes
C50 . H501 . 0.933 no
C51 . C52 . 1.373(7) yes
C51 . H511 . 0.934 no
C52 . C53 . 1.376(7) yes
C52 . H521 . 0.926 no
C53 . C54 . 1.384(6) yes
C53 . H531 . 0.928 no
C54 . H541 . 0.926 no
O55 . C56 . 1.249(5) yes
C56 . C57 . 1.470(6) yes
C56 . C60 . 1.488(6) yes
C57 . N58 . 1.319(5) yes
C57 . C66 . 1.478(6) yes
N58 . O59 . 1.299(4) yes
C60 . C61 . 1.390(6) yes
C60 . C65 . 1.395(7) yes
C61 . C62 . 1.390(7) yes
C61 . H611 . 0.920 no
C62 . C63 . 1.369(8) yes
C62 . H621 . 0.924 no
C63 . C64 . 1.380(7) yes
C63 . H631 . 0.939 no
C64 . C65 . 1.385(7) yes
C64 . H641 . 0.941 no
C65 . H651 . 0.934 no
C66 . C67 . 1.376(7) yes
C66 . C71 . 1.390(6) yes
C67 . C68 . 1.389(7) yes
C67 . H671 . 0.932 no
C68 . C69 . 1.366(7) yes
C68 . H681 . 0.945 no
C69 . C70 . 1.363(8) yes
C69 . H691 . 0.926 no
C70 . C71 . 1.394(7) yes
C70 . H701 . 0.927 no
C71 . H711 . 0.928 no
O72 . C73 . 1.420(6) yes
C73 . H732 . 0.961 no
C73 . H733 . 0.958 no
C73 . H731 . 0.958 no
O74 . C75 . 1.432(6) yes
O74 . H741 . 0.826 no
C75 . H752 . 0.970 no
C75 . H753 . 0.961 no
C75 . H751 . 0.962 no
O76 . C77 . 1.418(8) yes
O76 . C79 . 1.389(10) yes
C77 . C78 . 1.492(10) yes
C77 . H772 . 0.992 no
C77 . H771 . 0.996 no
C78 . H781 . 0.978 no
C78 . H782 . 0.982 no
C78 . H783 . 0.977 no
C79 . C80 . 1.447(11) yes
C79 . H791 . 0.966 no
C79 . H792 . 0.986 no
C80 . H802 . 0.953 no
C80 . H801 . 0.962 no
C80 . H803 . 0.954 no
